data_4035465
loop_
_publ_author_name
'Liu, Shi'
'Roch, Lo\"ic M'
'Allemann, Oliver'
'Xu, Jun'
'Vanthuyne, Nicolas'
'Baldridge, Kim K.'
'Siegel, Jay S.'

_publ_section_title
;
 1,2,3- versus 1,2-Indeno Ring Fusions Influence Structure Property and
 Chirality of Corannulene Bowls.
;
_journal_issue 7
_journal_name_full 'The Journal of organic chemistry'
_journal_page_first 3979
_journal_page_last 3986
_journal_paper_doi 10.1021/acs.joc.8b00320
_journal_volume 83
_journal_year 2018
_chemical_formula_moiety 'C34 H18, 0.25(C7 H8)'
_chemical_formula_sum 'C35.75 H20'
_chemical_formula_weight 449.52
_space_group_crystal_system triclinic
_space_group_IT_number 1
_space_group_name_Hall 'P 1'
_space_group_name_H-M_alt 'P 1'
_atom_sites_solution_hydrogens geom
_atom_sites_solution_primary dual
_audit_creation_date 2017-09-19
_audit_creation_method
;
Olex2 1.2
(compiled 2017.08.10 svn.r3458 for OlexSys, GUI svn.r5381)
;
_cell_angle_alpha 79.631(3)
_cell_angle_beta 83.640(3)
_cell_angle_gamma 89.884(3)
_cell_formula_units_Z 4
_cell_length_a 7.3866(3)
_cell_length_b 17.1147(6)
_cell_length_c 17.5278(5)
_cell_measurement_reflns_used 20611
_cell_measurement_temperature 99.99(13)
_cell_measurement_theta_max 73.8660
_cell_measurement_theta_min 3.9720
_cell_volume 2165.89(13)
_computing_cell_refinement 'CrysAlisPro 1.171.39.12b (Rigaku OD, 2015)'
_computing_data_collection 'CrysAlisPro 1.171.39.12b (Rigaku OD, 2015)'
_computing_data_reduction 'CrysAlisPro 1.171.39.12b (Rigaku OD, 2015)'
_computing_molecular_graphics 'Olex2 (Dolomanov et al., 2009)'
_computing_publication_material 'Olex2 (Dolomanov et al., 2009)'
_computing_structure_refinement 'ShelXL (Sheldrick, 2015)'
_computing_structure_solution 'ShelXT (Sheldrick, 2015)'
_diffrn_ambient_environment N~2~
_diffrn_ambient_temperature 99.99(13)
_diffrn_detector 'CCD plate'
_diffrn_measured_fraction_theta_full 0.997
_diffrn_measured_fraction_theta_max 0.997
_diffrn_measurement_details
;
List of Runs (angles in degrees, time in seconds):

  # Type    Start    End  Width  t~exp~   \w     \q     \k     \f   Frames
--------------------------------------------------------------------------
  1  \w    -12.00 105.00   0.50    3.41    --   16.00  68.00  48.85  234
  2  \w    -61.00  50.00   0.50    3.41    --   28.00 -50.00 101.25  222
  3  \w      0.00 121.00   0.50    3.41    --   32.00  78.00-118.44  242
  4  \w     11.00 133.00   0.50    3.41    --   44.00  81.00 -96.51  244
  5  \w     15.00 137.00   0.50    3.41    --   48.00  82.00 -47.49  244
  6  \w     20.00 141.00   0.50    9.64    --   52.00  80.00-174.32  242
  7  \w     24.00 145.00   0.50    9.64    --   56.00  80.00  -0.75  242
  8  \w     23.00 145.00   0.50    9.64    --   56.00  82.00  54.97  244
  9  \w     27.00 149.00   0.50    9.64    --   60.00  82.00 100.35  244
 10  \w     39.00 161.00   0.50    9.64    --   72.00  82.00-132.01  244
 11  \w     43.00 165.00   0.50    9.64    --   76.00  82.00 149.26  244
 12  \w     43.00 165.00   0.50    9.64    --   76.00  82.00 175.63  244
 13  \w     43.00 165.00   0.50    9.64    --   76.00  81.00  56.03  244
 14  \w     43.00 165.00   0.50    9.64    --   76.00  82.00 -59.05  244
 15  \w     44.00 165.00   0.50    9.64    --   76.00  80.00-105.58  242
 16  \w     43.00 165.00   0.50    9.64    --   76.00  82.00 -89.24  244
 17  \w     43.00 165.00   0.50    9.64    --   76.00  81.00-156.90  244
 18  \w     47.00 169.00   0.50    9.64    --   80.00  81.00 -56.11  244
 19  \w     47.00 169.00   0.50    9.64    --   80.00  82.00 155.13  244
 20  \w     47.00 169.00   0.50    9.64    --   80.00  82.00 110.30  244
 21  \w     47.00 169.00   0.50    9.64    --   80.00  82.00   7.88  244
 22  \w     51.00 173.00   0.50    9.64    --   84.00  82.00 -38.69  244
 23  \w     55.00 173.00   0.50    9.64    --   84.00  71.00-160.36  236
 24  \w     60.00 181.00   0.50    9.64    --   92.00  79.00 -26.82  242
 25  \w      8.00 130.00   0.50    9.64    --   97.10 -82.00-180.00  244
 26  \w     66.00 186.00   0.50    9.64    --   97.10  77.00  30.00  240
 27  \w     71.00 186.00   0.50    9.64    --   97.10  61.00  90.00  230
 28  \w     75.00 186.00   0.50    9.64    --   97.10  45.00 -90.00  222
 29  \w     64.00 186.00   0.50    9.64    --   97.10  82.00 150.00  244
 30  \w     66.00 186.00   0.50    9.64    --   97.10  77.00  90.00  240
 31  \w     64.00 186.00   0.50    9.64    --   97.10  82.00  60.00  244
 32  \w      8.00 130.00   0.50    9.64    --   97.10 -82.00 120.00  244
 33  \w     64.00 166.00   0.50    9.64    --   97.10  82.00-120.00  204
 34  \w     43.00 129.00   0.50    9.64    --   97.10 -82.00 -60.00  172
 35  \w     65.00 116.00   0.50    9.64    --   97.10 -45.00 150.00  102
 36  \w      8.00  97.00   0.50    9.64    --   97.10 -61.00 -60.00  178
 37  \w     72.00 181.00   0.50    9.64    --   97.10  61.00  30.00  218
 38  \w     76.00 161.00   0.50    9.64    --   97.10  61.00 150.00  170
 39  \w     64.00 162.00   0.50    9.64    --   97.10  82.00-150.00  196
 40  \w     75.00 169.00   0.50    9.64    --   97.10  45.00 -60.00  188
 41  \w     11.00  62.00   0.50    9.64    --   97.10 -82.00  30.00  102
 42  \w     66.00 121.00   0.50    9.64    --   97.10 -82.00  30.00  110
 43  \w      8.00 119.00   0.50    9.64    --   97.10 -61.00  30.00  222
;
_diffrn_measurement_device 'four-circle diffractometer'
_diffrn_measurement_device_type 'XtaLAB Pro: Kappa single'
_diffrn_measurement_method '\w scans'
_diffrn_orient_matrix_type 'CrysAlisPro convention (1999,Acta A55,543-557)'
_diffrn_orient_matrix_UB_11 0.0058861000
_diffrn_orient_matrix_UB_12 0.0795997000
_diffrn_orient_matrix_UB_13 0.0291024000
_diffrn_orient_matrix_UB_21 0.0344734000
_diffrn_orient_matrix_UB_22 0.0444622000
_diffrn_orient_matrix_UB_23 -0.0850236000
_diffrn_orient_matrix_UB_31 -0.2069534000
_diffrn_orient_matrix_UB_32 0.0079703000
_diffrn_orient_matrix_UB_33 -0.0030997000
_diffrn_radiation_monochromator graphite
_diffrn_radiation_probe x-ray
_diffrn_radiation_type CuK\a
_diffrn_radiation_wavelength 1.54184
_diffrn_reflns_av_R_equivalents 0.0573
_diffrn_reflns_av_unetI/netI 0.0446
_diffrn_reflns_Laue_measured_fraction_full 0.997
_diffrn_reflns_Laue_measured_fraction_max 0.997
_diffrn_reflns_limit_h_max 8
_diffrn_reflns_limit_h_min -8
_diffrn_reflns_limit_k_max 20
_diffrn_reflns_limit_k_min -20
_diffrn_reflns_limit_l_max 20
_diffrn_reflns_limit_l_min -20
_diffrn_reflns_number 69420
_diffrn_reflns_point_group_measured_fraction_full 0.978
_diffrn_reflns_point_group_measured_fraction_max 0.978
_diffrn_reflns_theta_full 66.593
_diffrn_reflns_theta_max 66.593
_diffrn_reflns_theta_min 4.001
_diffrn_source 'fine-focus sealed X-ray tube'
_diffrn_source_type 'Enhance (Cu) X-ray Source'
_exptl_absorpt_coefficient_mu 0.596
_exptl_absorpt_correction_T_max 1.00000
_exptl_absorpt_correction_T_min 0.73221
_exptl_absorpt_correction_type multi-scan
_exptl_absorpt_process_details
;
CrysAlisPro 1.171.39.12b (Rigaku Oxford Diffraction, 2015)
Empirical absorption correction using spherical harmonics,
 implemented in SCALE3 ABSPACK scaling algorithm.
;
_exptl_crystal_density_diffrn 1.379
_exptl_crystal_F_000 938
_refine_diff_density_max 0.814
_refine_diff_density_min -0.511
_refine_diff_density_rms 0.071
_refine_ls_abs_structure_details
;
 Flack x determined using 5331 quotients [(I+)-(I-)]/[(I+)+(I-)]
 (Parsons, Flack and Wagner, Acta Cryst. B69 (2013) 249-259).
;
_refine_ls_abs_structure_Flack 1.3(6)
_refine_ls_extinction_method none
_refine_ls_goodness_of_fit_ref 1.045
_refine_ls_hydrogen_treatment constr
_refine_ls_matrix_type full
_refine_ls_number_parameters 1277
_refine_ls_number_reflns 14972
_refine_ls_number_restraints 2945
_refine_ls_restrained_S_all 0.980
_refine_ls_R_factor_all 0.0843
_refine_ls_R_factor_gt 0.0730
_refine_ls_shift/su_max 0.000
_refine_ls_shift/su_mean 0.000
_refine_ls_structure_factor_coef Fsqd
_refine_ls_weighting_details 'w=1/[\s^2^(Fo^2^)+(0.1101P)^2^+2.4354P] where P=(Fo^2^+2Fc^2^)/3'
_refine_ls_weighting_scheme calc
_refine_ls_wR_factor_gt 0.1884
_refine_ls_wR_factor_ref 0.1981
_reflns_Friedel_coverage 0.962
_reflns_Friedel_fraction_full 0.959
_reflns_Friedel_fraction_max 0.959
_reflns_number_gt 12863
_reflns_number_total 14972
_reflns_threshold_expression 'I > 2\s(I)'
_cod_data_source_file jo8b00320_si_002.cif
_cod_data_source_block bfc_ls
_cod_depositor_comments
;

2020-04-07
Z value and formula fixed to values more according to usual
chemical conventions.                 miguel
;
_cod_original_formula_sum 'C143 H80'
_cod_original_formula_weight 1798.07
_cod_original_formula_moiety '4(C34 H18), C7 H8'
_cod_original_formula_units_Z 1
_cod_database_code 4035465
_shelx_shelxl_version_number 2016/6
_chemical_oxdiff_formula 'C34 H18'
_shelx_space_group_comment
;
The symmetry employed for this shelxl refinement is uniquely defined
by the following loop, which should always be used as a source of
symmetry information in preference to the above space-group names.
They are only intended as comments.
;
_reflns_odcompleteness_completeness 99.71
_reflns_odcompleteness_iscentric 1
_reflns_odcompleteness_theta 66.49
_olex2_refinement_description
;
1. Fixed Uiso
 At 1.2 times of:
  All C(H) groups, All C(H,H) groups
 At 1.5 times of:
  All C(H,H,H) groups
2. Rigid bond restraints
 All non-hydrogen atoms
 with sigma for 1-2 distances of 0.01 and sigma for 1-3 distances of 0.01
3. Uiso/Uaniso restraints and constraints
All non-hydrogen atoms have similar U: within 2A with sigma of 0.01 and sigma
for terminal atoms of 0.01
4. Rigid body (RIGU) restrains
 All non-hydrogen atoms
 with sigma for 1-2 distances of 0.001 and sigma for 1-3 distances of 0.001
5.a Secondary CH2 refined with riding coordinates:
 C77(H77A,H77B), C7(H7A,H7B), C98(H98A,H98B), C130(H13A,H13B), C109(H10A,H10B),
  C28(H28A,H28B), C43(H43A,H43B), C64(H64A,H64B)
5.b Aromatic/amide H refined with riding coordinates:
 C92(H92), C79(H79), C86(H86), C93(H93), C99(H99), C14(H14), C100(H100),
 C102(H102), C21(H21), C80(H80), C87(H87), C117(H117), C15(H15), C101(H101),
 C22(H22), C49(H49), C56(H56), C70(H70), C133(H133), C71(H71), C74(H74),
 C27(H27), C123(H123), C69(H69), C124(H124), C128(H128), C129(H129), C37(H37),
 C26(H26), C48(H48), C55(H55), C3(H3), C116(H116), C35(H35), C6(H6), C57(H57),
 C1(H1), C67(H67), C38(H38), C105(H105), C66(H66), C31(H31), C36(H36), C58(H58),
  C32(H32), C2(H2), C136(H136), C33(H33), C104(H104), C34(H34), C108(H108),
 C65(H65), C68(H68), C134(H134), C135(H135), C103(H103), C138(H138), C142(H142),
  C141(H141), C140(H140), C139(H139)
5.c Fitted hexagon refined as free rotating group:
 C138(C137,C142,C141,C140,C139)
5.d Idealised Me refined as rotating group:
 C143(H14A,H14B,H14C)
;
_olex2_submission_special_instructions 'No special instructions were received'
_oxdiff_exptl_absorpt_empirical_details
;
Empirical correction (ABSPACK) includes:
- Absorption correction using spherical harmonics
- Frame scaling
- Detector area scaling
;
_oxdiff_exptl_absorpt_empirical_full_max 1.998
_oxdiff_exptl_absorpt_empirical_full_min 0.723

loop_
_space_group_symop_operation_xyz
'x, y, z'

loop_
_atom_site_label
_atom_site_type_symbol
_atom_site_fract_x
_atom_site_fract_y
_atom_site_fract_z
_atom_site_U_iso_or_equiv
_atom_site_adp_type
_atom_site_occupancy
_atom_site_site_symmetry_order
_atom_site_calc_flag
_atom_site_refinement_flags_posn
_atom_site_refinement_flags_adp
C85 C -0.6044(7) -0.7326(3) -0.6995(3) 0.0242(9) Uani 1 1 d . U
C11 C -0.2101(7) -0.2947(4) -0.3789(3) 0.0268(10) Uani 1 1 d . U
C17 C -0.2323(8) -0.2896(4) -0.2986(3) 0.0283(10) Uani 1 1 d . U
C91 C -0.6449(7) -0.7194(3) -0.5357(3) 0.0231(9) Uani 1 1 d . U
C82 C -0.5587(8) -0.5348(3) -0.6656(3) 0.0263(9) Uani 1 1 d . U
C89 C -0.6073(8) -0.5761(3) -0.5895(3) 0.0254(9) Uani 1 1 d . U
C76 C -0.5285(8) -0.7226(4) -0.7801(3) 0.0277(10) Uani 1 1 d . U
C84 C -0.6381(7) -0.6615(3) -0.6746(3) 0.0247(9) Uani 1 1 d . U
C81 C -0.4418(8) -0.4692(3) -0.6830(3) 0.0268(10) Uani 1 1 d . U
C83 C -0.5779(8) -0.5872(3) -0.7186(3) 0.0260(9) Uani 1 1 d . U
C90 C -0.6572(7) -0.6551(3) -0.5940(3) 0.0234(9) Uani 1 1 d . U
C78 C -0.4845(8) -0.5768(4) -0.7924(3) 0.0276(10) Uani 1 1 d . U
C12 C -0.1577(8) -0.3725(4) -0.3862(3) 0.0276(10) Uani 1 1 d . U
C95 C -0.6061(7) -0.6984(3) -0.4635(3) 0.0259(10) Uani 1 1 d . U
C92 C -0.6416(8) -0.7957(3) -0.5609(3) 0.0265(10) Uani 1 1 d . U
H92 H -0.653383 -0.841890 -0.523433 0.032 Uiso 1 1 calc R .
C97 C -0.5443(8) -0.6985(4) -0.3341(3) 0.0275(10) Uani 1 1 d . U
C79 C -0.3864(9) -0.5007(4) -0.8150(4) 0.0321(11) Uani 1 1 d . U
H79 H -0.335728 -0.485476 -0.866575 0.039 Uiso 1 1 calc R .
C119 C -1.1672(8) -0.7518(4) -0.5873(4) 0.0327(10) Uani 1 1 d . U
C118 C -1.1379(8) -0.6986(4) -0.5380(4) 0.0336(11) Uani 1 1 d . U
C86 C -0.3933(8) -0.4411(3) -0.6154(4) 0.0301(11) Uani 1 1 d . U
H86 H -0.326521 -0.393830 -0.622680 0.036 Uiso 1 1 calc R .
C110 C -1.0160(9) -0.6488(4) -0.7870(4) 0.0379(11) Uani 1 1 d . U
C126 C -1.0856(8) -0.8185(4) -0.4408(4) 0.0327(11) Uani 1 1 d . U
C8 C -0.0939(8) -0.2487(4) -0.5096(3) 0.0295(10) Uani 1 1 d . U
C93 C -0.6215(8) -0.8017(3) -0.6389(3) 0.0264(10) Uani 1 1 d . U
H93 H -0.618972 -0.851768 -0.652451 0.032 Uiso 1 1 calc R .
C88 C -0.5445(8) -0.5549(3) -0.5244(3) 0.0256(10) Uani 1 1 d . U
C99 C -0.4795(8) -0.5576(4) -0.3385(4) 0.0304(11) Uani 1 1 d . U
H99 H -0.466279 -0.505627 -0.365490 0.036 Uiso 1 1 calc R .
C96 C -0.5248(7) -0.6199(3) -0.3763(3) 0.0258(10) Uani 1 1 d . U
C94 C -0.5618(7) -0.6200(3) -0.4566(3) 0.0253(10) Uani 1 1 d . U
C75 C -0.4723(8) -0.6489(4) -0.8249(3) 0.0269(10) Uani 1 1 d . U
C18 C -0.1918(8) -0.3647(4) -0.2564(3) 0.0302(10) Uani 1 1 d . U
C9 C -0.0462(8) -0.3249(4) -0.5186(3) 0.0285(10) Uani 1 1 d . U
C113 C -1.1458(8) -0.7278(4) -0.6694(4) 0.0331(10) Uani 1 1 d . U
C72 C -0.3901(8) -0.6623(4) -0.9022(3) 0.0309(11) Uani 1 1 d . U
C125 C -1.1082(8) -0.7374(4) -0.4613(4) 0.0339(11) Uani 1 1 d . U
C14 C -0.1815(8) -0.1537(4) -0.4089(4) 0.0314(11) Uani 1 1 d . U
H14 H -0.175092 -0.106669 -0.445225 0.038 Uiso 1 1 calc R .
C19 C -0.1443(8) -0.4157(4) -0.3102(4) 0.0303(10) Uani 1 1 d . U
C10 C -0.1691(8) -0.2287(4) -0.4368(3) 0.0289(10) Uani 1 1 d . U
C100 C -0.4552(9) -0.5760(4) -0.2596(4) 0.0365(12) Uani 1 1 d . U
H100 H -0.427138 -0.535539 -0.233700 0.044 Uiso 1 1 calc R .
C13 C -0.0615(8) -0.3919(4) -0.4525(4) 0.0300(10) Uani 1 1 d . U
C53 C -0.7424(8) -0.2095(4) -0.3114(4) 0.0348(10) Uani 1 1 d . U
C127 C -1.0828(8) -0.8712(4) -0.4985(4) 0.0340(11) Uani 1 1 d . U
C120 C -1.1386(8) -0.8341(4) -0.5694(4) 0.0344(11) Uani 1 1 d . U
C112 C -1.0904(8) -0.6519(4) -0.7064(4) 0.0351(11) Uani 1 1 d . U
C121 C -1.1011(8) -0.8617(4) -0.6405(4) 0.0344(11) Uani 1 1 d . U
C77 C -0.4757(8) -0.7878(4) -0.8254(4) 0.0318(11) Uani 1 1 d . U
H77A H -0.389584 -0.823348 -0.799640 0.038 Uiso 1 1 calc R .
H77B H -0.581790 -0.818350 -0.831631 0.038 Uiso 1 1 calc R .
C16 C -0.2143(8) -0.2200(4) -0.2712(4) 0.0313(10) Uani 1 1 d . U
C73 C -0.3898(8) -0.7434(4) -0.9028(4) 0.0318(11) Uani 1 1 d . U
C7 C -0.0348(8) -0.1912(4) -0.5851(3) 0.0319(11) Uani 1 1 d . U
H7A H -0.137224 -0.161431 -0.604533 0.038 Uiso 1 1 calc R .
H7B H 0.058564 -0.154291 -0.577786 0.038 Uiso 1 1 calc R .
C45 C -0.6803(8) -0.1074(4) -0.4155(4) 0.0335(10) Uani 1 1 d . U
C102 C -0.5163(9) -0.7152(4) -0.2569(4) 0.0369(13) Uani 1 1 d . U
H102 H -0.526532 -0.767198 -0.229740 0.044 Uiso 1 1 calc R .
C23 C -0.1803(8) -0.2329(4) -0.1902(4) 0.0352(11) Uani 1 1 d . U
C21 C 0.0474(8) -0.5073(4) -0.3656(4) 0.0346(11) Uani 1 1 d . U
H21 H 0.110752 -0.554636 -0.360148 0.041 Uiso 1 1 calc R .
C132 C -1.0521(8) -0.8381(4) -0.3588(4) 0.0362(11) Uani 1 1 d . U
C52 C -0.7182(8) -0.1392(4) -0.2833(4) 0.0346(11) Uani 1 1 d . U
C20 C -0.0341(8) -0.4806(4) -0.2957(4) 0.0346(11) Uani 1 1 d . U
C41 C -0.5561(8) -0.1285(4) -0.5422(4) 0.0321(10) Uani 1 1 d . U
C131 C -1.0520(9) -0.7669(4) -0.3288(4) 0.0402(12) Uani 1 1 d . U
C98 C -0.5881(8) -0.7539(4) -0.3880(3) 0.0296(11) Uani 1 1 d . U
H98A H -0.490669 -0.791076 -0.394251 0.035 Uiso 1 1 calc R .
H98B H -0.700851 -0.783293 -0.368544 0.035 Uiso 1 1 calc R .
C51 C -0.6791(9) -0.0765(4) -0.3473(4) 0.0351(11) Uani 1 1 d . U
C80 C -0.3658(9) -0.4508(4) -0.7633(4) 0.0320(11) Uani 1 1 d . U
H80 H -0.300434 -0.403375 -0.780914 0.038 Uiso 1 1 calc R .
C87 C -0.4410(8) -0.4808(3) -0.5406(3) 0.0274(10) Uani 1 1 d . U
H87 H -0.405834 -0.459570 -0.499196 0.033 Uiso 1 1 calc R .
C46 C -0.7174(8) -0.1902(4) -0.3958(4) 0.0326(10) Uani 1 1 d . U
C117 C -1.1089(8) -0.6176(4) -0.5770(4) 0.0347(11) Uani 1 1 d . U
H117 H -1.105173 -0.578350 -0.546665 0.042 Uiso 1 1 calc R .
C5 C 0.0336(8) -0.3235(4) -0.6003(4) 0.0318(11) Uani 1 1 d . U
C15 C -0.2022(8) -0.1498(4) -0.3311(4) 0.0342(11) Uani 1 1 d . U
H15 H -0.208652 -0.100181 -0.316472 0.041 Uiso 1 1 calc R .
C101 C -0.4721(9) -0.6533(4) -0.2192(4) 0.0398(13) Uani 1 1 d . U
H101 H -0.454012 -0.664279 -0.166648 0.048 Uiso 1 1 calc R .
C114 C -1.1056(8) -0.7956(4) -0.7036(4) 0.0337(10) Uani 1 1 d . U
C4 C 0.0378(9) -0.2445(4) -0.6388(4) 0.0337(11) Uani 1 1 d . U
C22 C 0.0349(9) -0.4656(4) -0.4392(4) 0.0351(12) Uani 1 1 d . U
H22 H 0.090269 -0.485375 -0.481866 0.042 Uiso 1 1 calc R .
C130 C -1.0790(9) -0.6980(4) -0.3931(4) 0.0383(12) Uani 1 1 d . U
H13A H -0.972400 -0.663161 -0.405082 0.046 Uiso 1 1 calc R .
H13B H -1.184322 -0.667593 -0.378927 0.046 Uiso 1 1 calc R .
C39 C -0.4763(8) -0.1132(4) -0.6246(4) 0.0351(11) Uani 1 1 d . U
C54 C -0.7063(8) -0.2842(4) -0.2716(4) 0.0370(11) Uani 1 1 d . U
C59 C -0.6642(9) -0.1369(4) -0.2095(4) 0.0379(11) Uani 1 1 d . U
C50 C -0.5787(9) -0.0088(4) -0.3423(4) 0.0381(12) Uani 1 1 d . U
C49 C -0.4989(9) 0.0320(4) -0.4172(4) 0.0378(12) Uani 1 1 d . U
H49 H -0.444242 0.081542 -0.419946 0.045 Uiso 1 1 calc R .
C56 C -0.6543(9) -0.3262(4) -0.3997(4) 0.0390(12) Uani 1 1 d . U
H56 H -0.633223 -0.367302 -0.427614 0.047 Uiso 1 1 calc R .
C70 C -0.2512(9) -0.6401(5) -1.0350(4) 0.0395(13) Uani 1 1 d . U
H70 H -0.204026 -0.605547 -1.079986 0.047 Uiso 1 1 calc R .
C133 C -1.0256(10) -0.7669(5) -0.2522(4) 0.0486(15) Uani 1 1 d . U
H133 H -1.028729 -0.719780 -0.232737 0.058 Uiso 1 1 calc R .
C71 C -0.3214(9) -0.6098(4) -0.9694(4) 0.0352(12) Uani 1 1 d . U
H71 H -0.322407 -0.555303 -0.970375 0.042 Uiso 1 1 calc R .
C122 C -1.0000(9) -0.9289(4) -0.6468(4) 0.0375(11) Uani 1 1 d . U
C60 C -0.6581(9) -0.2143(4) -0.1615(4) 0.0381(11) Uani 1 1 d . U
C115 C -1.0115(9) -0.7951(4) -0.7766(4) 0.0387(12) Uani 1 1 d . U
C61 C -0.6761(9) -0.2838(4) -0.1922(4) 0.0398(12) Uani 1 1 d . U
C74 C -0.3216(9) -0.7735(4) -0.9681(4) 0.0386(13) Uani 1 1 d . U
H74 H -0.323249 -0.827953 -0.967671 0.046 Uiso 1 1 calc R .
C62 C -0.6138(9) -0.2361(4) -0.0799(4) 0.0413(12) Uani 1 1 d . U
C27 C 0.0028(9) -0.5016(4) -0.2161(4) 0.0409(13) Uani 1 1 d . U
H27 H 0.060461 -0.549197 -0.200288 0.049 Uiso 1 1 calc R .
C123 C -0.9274(10) -0.9341(4) -0.7244(4) 0.0443(13) Uani 1 1 d . U
H123 H -0.875241 -0.981454 -0.733847 0.053 Uiso 1 1 calc R .
C69 C -0.2511(10) -0.7212(5) -1.0338(4) 0.0428(14) Uani 1 1 d . U
H69 H -0.202771 -0.740552 -1.077881 0.051 Uiso 1 1 calc R .
C111 C -0.9788(9) -0.7153(4) -0.8203(4) 0.0402(12) Uani 1 1 d . U
C124 C -0.9314(10) -0.8720(4) -0.7861(4) 0.0440(13) Uani 1 1 d . U
H124 H -0.881710 -0.878857 -0.835491 0.053 Uiso 1 1 calc R .
C25 C -0.1356(8) -0.3771(4) -0.1826(4) 0.0360(11) Uani 1 1 d . U
C106 C -0.8727(9) -0.6076(5) -0.9154(4) 0.0444(13) Uani 1 1 d . U
C128 C -0.9973(9) -0.9461(4) -0.5033(4) 0.0397(12) Uani 1 1 d . U
H128 H -0.965889 -0.977169 -0.457604 0.048 Uiso 1 1 calc R .
C129 C -0.9601(9) -0.9736(4) -0.5719(4) 0.0390(12) Uani 1 1 d . U
H129 H -0.906986 -1.023120 -0.570645 0.047 Uiso 1 1 calc R .
C29 C -0.1141(10) -0.2165(5) -0.0650(4) 0.0457(13) Uani 1 1 d . U
C37 C -0.3466(11) -0.0458(5) -0.7497(4) 0.0499(16) Uani 1 1 d . U
H37 H -0.308573 0.001121 -0.783375 0.060 Uiso 1 1 calc R .
C47 C -0.6622(9) -0.2445(4) -0.4421(4) 0.0368(11) Uani 1 1 d . U
C24 C -0.1446(8) -0.3070(4) -0.1477(4) 0.0365(11) Uani 1 1 d . U
C44 C -0.5814(8) -0.0727(4) -0.4878(4) 0.0336(11) Uani 1 1 d . U
C26 C -0.0449(9) -0.4530(4) -0.1620(4) 0.0407(13) Uani 1 1 d . U
H26 H -0.018492 -0.469071 -0.110934 0.049 Uiso 1 1 calc R .
C109 C -0.9457(10) -0.5756(5) -0.8441(4) 0.0440(13) Uani 1 1 d . U
H10A H -1.042990 -0.538632 -0.855349 0.053 Uiso 1 1 calc R .
H10B H -0.850281 -0.549039 -0.824079 0.053 Uiso 1 1 calc R .
C48 C -0.4983(10) 0.0017(4) -0.4864(4) 0.0387(13) Uani 1 1 d . U
H48 H -0.441818 0.031183 -0.532712 0.046 Uiso 1 1 calc R .
C40 C -0.4600(9) -0.1849(4) -0.6509(4) 0.0400(12) Uani 1 1 d . U
C28 C -0.1575(10) -0.1695(5) -0.1423(4) 0.0426(13) Uani 1 1 d . U
H28A H -0.268634 -0.139933 -0.135973 0.051 Uiso 1 1 calc R .
H28B H -0.058628 -0.132898 -0.166192 0.051 Uiso 1 1 calc R .
C55 C -0.6771(9) -0.3429(4) -0.3206(4) 0.0397(12) Uani 1 1 d . U
H55 H -0.673502 -0.395853 -0.296461 0.048 Uiso 1 1 calc R .
C43 C -0.5210(9) -0.2517(4) -0.5854(4) 0.0394(12) Uani 1 1 d . U
H43A H -0.420273 -0.285885 -0.571631 0.047 Uiso 1 1 calc R .
H43B H -0.616889 -0.283355 -0.599298 0.047 Uiso 1 1 calc R .
C3 C 0.1052(9) -0.2254(5) -0.7175(4) 0.0415(13) Uani 1 1 d . U
H3 H 0.107635 -0.173099 -0.743928 0.050 Uiso 1 1 calc R .
C42 C -0.5919(9) -0.2094(4) -0.5179(4) 0.0349(11) Uani 1 1 d . U
C30 C -0.1065(9) -0.2978(5) -0.0683(4) 0.0432(12) Uani 1 1 d . U
C107 C -0.8914(10) -0.6897(5) -0.9017(4) 0.0444(13) Uani 1 1 d . U
C116 C -1.0866(9) -0.5953(4) -0.6561(4) 0.0378(12) Uani 1 1 d . U
H116 H -1.068538 -0.541783 -0.677792 0.045 Uiso 1 1 calc R .
C35 C -0.3857(10) -0.1872(5) -0.7269(4) 0.0465(14) Uani 1 1 d . U
H35 H -0.374776 -0.235274 -0.744522 0.056 Uiso 1 1 calc R .
C6 C 0.0965(9) -0.3850(4) -0.6384(4) 0.0364(12) Uani 1 1 d . U
H6 H 0.093906 -0.437525 -0.612688 0.044 Uiso 1 1 calc R .
C57 C -0.5475(10) -0.0008(4) -0.2659(4) 0.0433(13) Uani 1 1 d . U
H57 H -0.498221 0.046737 -0.258235 0.052 Uiso 1 1 calc R .
C1 C 0.1635(10) -0.3637(5) -0.7171(4) 0.0437(14) Uani 1 1 d . U
H1 H 0.206056 -0.403093 -0.744350 0.052 Uiso 1 1 calc R .
C67 C -0.5304(10) -0.3091(5) 0.0651(5) 0.0515(15) Uani 1 1 d . U
H67 H -0.501434 -0.333415 0.113945 0.062 Uiso 1 1 calc R .
C63 C -0.5962(9) -0.3189(5) -0.0627(4) 0.0451(13) Uani 1 1 d . U
C38 C -0.4202(10) -0.0428(4) -0.6746(4) 0.0415(13) Uani 1 1 d . U
H38 H -0.432144 0.005514 -0.657520 0.050 Uiso 1 1 calc R .
C105 C -0.7971(10) -0.5663(5) -0.9877(4) 0.0500(15) Uani 1 1 d . U
H105 H -0.783810 -0.511312 -0.996808 0.060 Uiso 1 1 calc R .
C66 C -0.5479(10) -0.2275(5) 0.0490(4) 0.0498(15) Uani 1 1 d . U
H66 H -0.529599 -0.197482 0.086853 0.060 Uiso 1 1 calc R .
C31 C -0.0854(11) -0.1881(6) 0.0031(4) 0.0534(16) Uani 1 1 d . U
H31 H -0.091499 -0.134256 0.005101 0.064 Uiso 1 1 calc R .
C36 C -0.3283(11) -0.1172(5) -0.7758(5) 0.0506(15) Uani 1 1 d . U
H36 H -0.277044 -0.118007 -0.826505 0.061 Uiso 1 1 calc R .
C58 C -0.5873(10) -0.0611(4) -0.2022(4) 0.0423(13) Uani 1 1 d . U
H58 H -0.564093 -0.052738 -0.153183 0.051 Uiso 1 1 calc R .
C64 C -0.6349(10) -0.3542(4) -0.1320(4) 0.0454(13) Uani 1 1 d . U
H64A H -0.738344 -0.390796 -0.118558 0.055 Uiso 1 1 calc R .
H64B H -0.529939 -0.382208 -0.150974 0.055 Uiso 1 1 calc R .
C32 C -0.0472(11) -0.2442(6) 0.0680(5) 0.0579(16) Uani 1 1 d . U
H32 H -0.027604 -0.227284 0.113973 0.069 Uiso 1 1 calc R .
C2 C 0.1685(10) -0.2862(5) -0.7554(4) 0.0464(14) Uani 1 1 d . U
H2 H 0.215177 -0.274294 -0.807748 0.056 Uiso 1 1 calc R .
C136 C -1.0248(10) -0.9098(5) -0.3105(4) 0.0477(15) Uani 1 1 d . U
H136 H -1.026375 -0.957346 -0.329035 0.057 Uiso 1 1 calc R .
C33 C -0.0382(10) -0.3240(6) 0.0646(4) 0.0552(16) Uani 1 1 d . U
H33 H -0.011388 -0.359897 0.108239 0.066 Uiso 1 1 calc R .
C104 C -0.7419(11) -0.6097(6) -1.0462(5) 0.0557(16) Uani 1 1 d . U
H104 H -0.692514 -0.582976 -1.094998 0.067 Uiso 1 1 calc R .
C34 C -0.0686(10) -0.3522(6) -0.0035(4) 0.0494(14) Uani 1 1 d . U
H34 H -0.063547 -0.406226 -0.005139 0.059 Uiso 1 1 calc R .
C108 C -0.8374(10) -0.7340(5) -0.9605(4) 0.0510(15) Uani 1 1 d . U
H108 H -0.852697 -0.788932 -0.951905 0.061 Uiso 1 1 calc R .
C65 C -0.5932(10) -0.1894(5) -0.0246(4) 0.0465(14) Uani 1 1 d . U
H65 H -0.608683 -0.134699 -0.035586 0.056 Uiso 1 1 calc R .
C68 C -0.5554(10) -0.3552(5) 0.0097(4) 0.0489(14) Uani 1 1 d . U
H68 H -0.544729 -0.410117 0.021283 0.059 Uiso 1 1 calc R .
C134 C -0.9947(11) -0.8373(6) -0.2053(5) 0.0562(17) Uani 1 1 d . U
H134 H -0.973192 -0.837682 -0.153901 0.067 Uiso 1 1 calc R .
C135 C -0.9948(12) -0.9088(6) -0.2332(5) 0.0568(17) Uani 1 1 d . U
H135 H -0.974849 -0.956204 -0.200087 0.068 Uiso 1 1 calc R .
C103 C -0.7594(11) -0.6914(6) -1.0329(5) 0.0553(16) Uani 1 1 d . U
H103 H -0.718693 -0.718859 -1.072530 0.066 Uiso 1 1 calc R .
C138 C -0.5297(13) -1.0036(7) -0.9478(7) 0.139(4) Uani 1 1 d . U
H138 H -0.415701 -1.016206 -0.931722 0.167 Uiso 1 1 calc R .
C137 C -0.5434(14) -0.9590(7) -1.0214(7) 0.133(4) Uani 1 1 d G U
C142 C -0.7138(18) -0.9401(7) -1.0454(6) 0.145(4) Uani 1 1 d G U
H142 H -0.722908 -0.910307 -1.094666 0.174 Uiso 1 1 calc R .
C141 C -0.8705(13) -0.9659(7) -0.9958(7) 0.143(4) Uani 1 1 d G U
H141 H -0.984510 -0.953271 -1.011837 0.172 Uiso 1 1 calc R .
C140 C -0.8568(14) -1.0105(7) -0.9222(6) 0.135(4) Uani 1 1 d G U
H140 H -0.961710 -1.027703 -0.888950 0.162 Uiso 1 1 calc R .
C139 C -0.6864(17) -1.0293(6) -0.8982(5) 0.122(4) Uani 1 1 d G U
H139 H -0.677307 -1.059171 -0.848891 0.146 Uiso 1 1 calc R .
C143 C -0.382(3) -0.9334(11) -1.0811(10) 0.146(5) Uani 1 1 d . U
H14A H -0.356938 -0.877927 -1.083902 0.220 Uiso 1 1 calc GR .
H14B H -0.409412 -0.942377 -1.131234 0.220 Uiso 1 1 calc GR .
H14C H -0.278086 -0.963604 -1.066424 0.220 Uiso 1 1 calc GR .

loop_
_atom_site_aniso_label
_atom_site_aniso_U_11
_atom_site_aniso_U_22
_atom_site_aniso_U_33
_atom_site_aniso_U_23
_atom_site_aniso_U_13
_atom_site_aniso_U_12
C85 0.014(2) 0.0307(19) 0.0297(19) -0.0083(15) -0.0053(17) 0.0004(18)
C11 0.014(2) 0.0361(19) 0.0318(18) -0.0076(15) -0.0067(18) 0.0010(18)
C17 0.015(2) 0.0374(19) 0.0324(19) -0.0066(15) -0.0009(18) -0.0010(18)
C91 0.013(2) 0.0264(19) 0.0299(19) -0.0063(14) -0.0003(17) 0.0004(17)
C82 0.020(2) 0.0268(19) 0.0323(19) -0.0051(15) -0.0039(18) 0.0078(16)
C89 0.020(2) 0.0266(19) 0.0312(17) -0.0068(15) -0.0054(17) 0.0053(17)
C76 0.021(3) 0.036(2) 0.0284(19) -0.0094(16) -0.0066(17) 0.0004(19)
C84 0.017(2) 0.0295(18) 0.0291(19) -0.0061(14) -0.0081(17) 0.0034(17)
C81 0.023(2) 0.023(2) 0.0338(19) -0.0042(17) -0.0043(17) 0.0090(17)
C83 0.020(2) 0.0305(19) 0.0274(18) -0.0024(14) -0.0084(17) 0.0052(17)
C90 0.014(2) 0.0279(18) 0.0294(18) -0.0073(14) -0.0024(17) 0.0043(16)
C78 0.021(3) 0.035(2) 0.027(2) -0.0024(16) -0.0073(18) 0.0045(18)
C12 0.015(2) 0.034(2) 0.0350(18) -0.0096(16) -0.0051(17) -0.0036(18)
C95 0.016(3) 0.032(2) 0.0294(19) -0.0086(16) 0.0010(18) 0.0000(18)
C92 0.019(3) 0.029(2) 0.033(2) -0.0081(18) -0.002(2) -0.003(2)
C97 0.017(3) 0.037(2) 0.0279(19) -0.0088(16) 0.0013(18) 0.0013(19)
C79 0.029(3) 0.035(2) 0.029(2) 0.0000(19) -0.003(2) 0.001(2)
C119 0.015(3) 0.041(2) 0.042(2) -0.0048(16) -0.0036(19) 0.0007(19)
C118 0.015(3) 0.041(2) 0.044(2) -0.0069(16) -0.001(2) 0.004(2)
C86 0.026(3) 0.026(2) 0.039(2) -0.0092(17) -0.0038(19) 0.004(2)
C110 0.021(3) 0.049(2) 0.041(2) 0.0026(18) -0.011(2) 0.006(2)
C126 0.017(3) 0.040(2) 0.040(2) -0.0050(16) 0.000(2) -0.002(2)
C8 0.020(3) 0.038(2) 0.0322(19) -0.0055(16) -0.0103(19) 0.003(2)
C93 0.023(3) 0.025(2) 0.033(2) -0.0099(16) -0.005(2) -0.001(2)
C88 0.020(2) 0.028(2) 0.0309(19) -0.0102(15) -0.0023(18) 0.0069(17)
C99 0.021(3) 0.041(3) 0.031(2) -0.0143(19) 0.003(2) -0.003(2)
C96 0.013(2) 0.036(2) 0.0291(19) -0.0108(15) 0.0010(17) 0.0008(18)
C94 0.017(3) 0.0311(19) 0.0296(18) -0.0102(14) -0.0008(18) 0.0041(18)
C75 0.019(3) 0.0374(19) 0.026(2) -0.0050(15) -0.0096(18) 0.0032(18)
C18 0.017(3) 0.039(2) 0.0321(19) -0.0024(16) 0.0021(18) -0.0029(19)
C9 0.016(3) 0.038(2) 0.033(2) -0.0093(15) -0.0085(18) -0.0007(19)
C113 0.019(3) 0.0378(19) 0.042(2) -0.0040(16) -0.0065(19) 0.0024(19)
C72 0.024(3) 0.044(2) 0.0263(19) -0.0077(16) -0.0074(18) 0.000(2)
C125 0.016(3) 0.041(2) 0.043(2) -0.0063(17) 0.002(2) 0.001(2)
C14 0.018(3) 0.034(2) 0.044(2) -0.008(2) -0.009(2) 0.004(2)
C19 0.019(3) 0.033(2) 0.038(2) -0.0038(16) -0.0016(19) -0.0040(18)
C10 0.017(3) 0.036(2) 0.034(2) -0.0046(15) -0.0082(19) 0.0032(19)
C100 0.025(3) 0.054(3) 0.034(2) -0.019(2) -0.002(2) -0.005(2)
C13 0.021(3) 0.033(2) 0.038(2) -0.0104(16) -0.0044(19) -0.0026(18)
C53 0.016(3) 0.0374(19) 0.049(2) -0.0048(16) 0.001(2) 0.0006(18)
C127 0.021(3) 0.036(2) 0.043(2) -0.0030(17) -0.004(2) -0.005(2)
C120 0.020(3) 0.040(2) 0.0424(19) -0.0037(17) -0.003(2) -0.0031(19)
C112 0.019(3) 0.038(2) 0.046(2) -0.0021(17) -0.007(2) 0.005(2)
C121 0.022(3) 0.035(2) 0.047(2) -0.0067(17) -0.009(2) -0.0045(19)
C77 0.025(3) 0.040(2) 0.033(2) -0.0132(18) -0.003(2) -0.003(2)
C16 0.014(3) 0.043(2) 0.039(2) -0.0147(16) -0.0027(19) 0.003(2)
C73 0.022(3) 0.046(2) 0.031(2) -0.0130(18) -0.0051(19) -0.001(2)
C7 0.023(3) 0.038(2) 0.034(2) -0.0044(18) -0.008(2) 0.005(2)
C45 0.020(3) 0.037(2) 0.044(2) -0.0077(16) -0.0085(19) 0.0076(19)
C102 0.031(3) 0.051(3) 0.029(2) -0.006(2) -0.003(2) -0.003(2)
C23 0.017(3) 0.055(2) 0.035(2) -0.0158(18) 0.0023(19) 0.000(2)
C21 0.022(3) 0.027(3) 0.055(2) -0.0081(19) -0.005(2) -0.003(2)
C132 0.018(3) 0.050(2) 0.040(2) -0.0077(17) 0.001(2) 0.002(2)
C52 0.021(3) 0.037(2) 0.044(2) -0.0051(16) -0.0003(19) 0.0069(19)
C20 0.022(3) 0.031(2) 0.050(2) -0.0033(19) -0.004(2) -0.0045(18)
C41 0.018(3) 0.039(2) 0.042(2) -0.0092(16) -0.0118(19) 0.0093(19)
C131 0.025(3) 0.055(3) 0.041(2) -0.0105(19) -0.002(2) 0.004(2)
C98 0.024(3) 0.035(2) 0.031(2) -0.0075(17) -0.001(2) -0.001(2)
C51 0.027(3) 0.035(2) 0.042(2) -0.0060(16) -0.001(2) 0.0092(18)
C80 0.029(3) 0.030(3) 0.035(2) -0.0009(18) -0.003(2) 0.004(2)
C87 0.021(3) 0.028(2) 0.036(2) -0.0138(18) -0.0029(19) 0.0060(18)
C46 0.012(2) 0.038(2) 0.048(2) -0.0065(17) -0.007(2) 0.0029(18)
C117 0.015(3) 0.037(2) 0.052(2) -0.007(2) -0.002(2) 0.008(2)
C5 0.021(3) 0.043(2) 0.035(2) -0.0112(16) -0.0088(19) 0.002(2)
C15 0.020(3) 0.039(2) 0.046(2) -0.0140(18) -0.004(2) 0.004(2)
C101 0.032(3) 0.060(3) 0.029(3) -0.0113(19) -0.004(2) -0.005(2)
C114 0.022(3) 0.040(2) 0.041(2) -0.0073(16) -0.0091(19) -0.0039(19)
C4 0.024(3) 0.046(2) 0.033(2) -0.0086(17) -0.0091(19) 0.005(2)
C22 0.025(3) 0.032(2) 0.052(3) -0.014(2) -0.007(2) -0.002(2)
C130 0.022(3) 0.046(3) 0.047(3) -0.011(2) 0.000(2) 0.004(2)
C39 0.021(3) 0.047(2) 0.041(2) -0.0116(17) -0.012(2) 0.007(2)
C54 0.019(3) 0.038(2) 0.052(2) -0.0039(17) -0.004(2) -0.002(2)
C59 0.026(3) 0.046(2) 0.040(2) -0.0065(18) 0.004(2) 0.010(2)
C50 0.034(3) 0.035(2) 0.046(2) -0.0108(19) -0.001(2) 0.007(2)
C49 0.033(3) 0.034(3) 0.047(2) -0.0077(19) -0.005(2) 0.008(2)
C56 0.021(3) 0.039(2) 0.059(2) -0.009(2) -0.009(2) -0.001(2)
C70 0.031(3) 0.062(3) 0.026(2) -0.008(2) -0.007(2) 0.002(2)
C133 0.034(4) 0.072(3) 0.042(3) -0.018(2) -0.004(2) 0.013(3)
C71 0.029(3) 0.049(3) 0.027(2) -0.0051(18) -0.006(2) 0.000(2)
C122 0.027(3) 0.034(2) 0.054(2) -0.010(2) -0.010(2) -0.004(2)
C60 0.023(3) 0.049(2) 0.039(2) -0.0037(17) 0.003(2) 0.005(2)
C115 0.027(3) 0.051(2) 0.041(2) -0.0111(19) -0.011(2) -0.003(2)
C61 0.020(3) 0.049(2) 0.047(2) -0.0031(19) 0.001(2) 0.001(2)
C74 0.032(3) 0.055(3) 0.033(2) -0.017(2) -0.006(2) 0.004(3)
C62 0.026(3) 0.056(3) 0.038(2) -0.0021(18) 0.003(2) 0.004(2)
C27 0.029(3) 0.039(3) 0.049(2) 0.004(2) -0.003(2) -0.002(2)
C123 0.042(4) 0.040(3) 0.055(3) -0.017(2) -0.010(2) -0.003(2)
C69 0.037(4) 0.065(3) 0.030(3) -0.016(2) -0.004(2) 0.003(3)
C111 0.025(3) 0.057(2) 0.039(2) -0.0043(17) -0.010(2) 0.002(2)
C124 0.038(4) 0.054(3) 0.045(3) -0.018(2) -0.011(3) 0.000(2)
C25 0.021(3) 0.052(2) 0.032(2) -0.0037(19) 0.002(2) -0.002(2)
C106 0.025(3) 0.063(3) 0.042(2) 0.002(2) -0.008(2) 0.006(2)
C128 0.031(3) 0.034(2) 0.054(3) -0.005(2) -0.009(3) -0.005(2)
C129 0.033(3) 0.027(3) 0.058(2) -0.006(2) -0.013(2) -0.002(2)
C29 0.029(3) 0.076(3) 0.035(2) -0.018(2) -0.001(2) -0.001(3)
C37 0.043(4) 0.060(3) 0.046(3) -0.011(3) -0.001(3) 0.000(3)
C47 0.021(3) 0.041(2) 0.051(2) -0.0119(16) -0.010(2) 0.001(2)
C24 0.017(3) 0.058(2) 0.034(2) -0.0090(17) 0.004(2) -0.001(2)
C44 0.024(3) 0.033(2) 0.045(2) -0.0065(17) -0.010(2) 0.0102(19)
C26 0.027(3) 0.049(3) 0.042(3) 0.003(2) -0.005(2) -0.004(2)
C109 0.030(3) 0.055(3) 0.043(3) 0.004(2) -0.008(2) 0.007(3)
C48 0.037(3) 0.035(2) 0.043(3) -0.006(2) -0.004(2) 0.006(2)
C40 0.029(3) 0.048(2) 0.046(2) -0.0133(19) -0.011(2) 0.006(2)
C28 0.030(3) 0.064(3) 0.038(3) -0.020(2) -0.002(2) 0.001(3)
C55 0.021(3) 0.039(3) 0.059(2) -0.009(2) -0.003(2) -0.004(2)
C43 0.030(3) 0.043(2) 0.050(3) -0.016(2) -0.012(2) 0.002(2)
C3 0.027(3) 0.061(3) 0.036(2) -0.006(2) -0.006(2) 0.006(3)
C42 0.023(3) 0.039(2) 0.047(2) -0.0134(17) -0.016(2) 0.003(2)
C30 0.022(3) 0.074(3) 0.035(2) -0.0136(19) 0.001(2) 0.002(2)
C107 0.030(3) 0.063(3) 0.039(2) -0.0031(19) -0.009(2) 0.004(2)
C116 0.024(3) 0.036(3) 0.052(2) -0.0047(19) -0.004(2) 0.007(2)
C35 0.040(4) 0.058(3) 0.046(3) -0.021(2) -0.011(2) 0.004(3)
C6 0.028(3) 0.049(3) 0.037(2) -0.016(2) -0.008(2) 0.003(2)
C57 0.043(4) 0.041(3) 0.047(2) -0.012(2) -0.003(2) 0.008(2)
C1 0.037(3) 0.062(3) 0.036(2) -0.017(2) -0.007(2) 0.010(3)
C67 0.032(4) 0.072(3) 0.047(3) -0.003(3) -0.002(3) 0.005(3)
C63 0.026(3) 0.056(3) 0.049(2) 0.000(2) -0.002(2) 0.004(2)
C38 0.034(3) 0.047(3) 0.046(3) -0.013(2) -0.008(2) 0.002(2)
C105 0.030(3) 0.073(3) 0.041(3) 0.004(2) -0.006(2) 0.005(3)
C66 0.036(4) 0.071(3) 0.040(3) -0.008(3) 0.000(3) 0.004(3)
C31 0.036(4) 0.090(4) 0.041(3) -0.027(2) -0.005(3) 0.005(3)
C36 0.048(4) 0.065(3) 0.041(3) -0.016(2) -0.008(3) 0.004(3)
C58 0.038(3) 0.048(3) 0.042(3) -0.014(2) 0.001(2) 0.012(2)
C64 0.030(3) 0.050(3) 0.053(3) -0.002(2) -0.004(3) 0.005(3)
C32 0.034(4) 0.106(4) 0.037(3) -0.022(3) -0.004(3) 0.006(3)
C2 0.036(4) 0.069(3) 0.035(3) -0.010(2) -0.006(3) 0.011(3)
C136 0.037(4) 0.058(3) 0.046(3) -0.004(2) -0.004(3) 0.010(3)
C33 0.028(4) 0.103(4) 0.035(3) -0.013(3) -0.004(3) 0.006(3)
C104 0.035(4) 0.084(3) 0.045(3) -0.003(3) -0.007(3) 0.005(3)
C34 0.025(3) 0.087(4) 0.034(3) -0.008(2) 0.000(2) 0.002(3)
C108 0.036(4) 0.077(3) 0.042(3) -0.010(2) -0.009(2) 0.006(3)
C65 0.031(3) 0.064(3) 0.042(3) -0.006(2) -0.001(2) 0.001(3)
C68 0.033(3) 0.060(3) 0.048(3) 0.001(2) -0.001(3) 0.006(3)
C134 0.045(4) 0.084(4) 0.040(3) -0.012(2) -0.006(3) 0.019(3)
C135 0.049(4) 0.075(4) 0.045(3) -0.005(3) -0.009(3) 0.021(3)
C103 0.038(4) 0.085(3) 0.042(3) -0.010(3) -0.007(3) 0.005(3)
C138 0.128(7) 0.167(10) 0.135(8) -0.052(7) -0.034(6) 0.007(8)
C137 0.115(6) 0.170(9) 0.128(7) -0.058(7) -0.028(5) 0.003(7)
C142 0.122(7) 0.152(10) 0.171(9) -0.047(8) -0.033(6) 0.033(8)
C141 0.117(7) 0.174(10) 0.151(9) -0.049(8) -0.042(6) 0.031(8)
C140 0.128(7) 0.156(10) 0.144(8) -0.065(7) -0.048(6) 0.019(7)
C139 0.123(7) 0.137(9) 0.122(7) -0.057(6) -0.029(5) 0.035(7)
C143 0.140(8) 0.187(11) 0.138(8) -0.112(8) 0.004(7) -0.035(8)

loop_
_atom_type_symbol
_atom_type_description
_atom_type_scat_dispersion_real
_atom_type_scat_dispersion_imag
_atom_type_scat_source
C C 0.0181 0.0091 'International Tables Vol C Tables 4.2.6.8 and 6.1.1.4'
H H 0.0000 0.0000 'International Tables Vol C Tables 4.2.6.8 and 6.1.1.4'

loop_
_geom_angle_atom_site_label_1
_geom_angle_atom_site_label_2
_geom_angle_atom_site_label_3
_geom_angle
C84 C85 C76 112.9(5)
C84 C85 C93 115.0(5)
C93 C85 C76 131.1(5)
C12 C11 C17 108.6(5)
C10 C11 C17 122.2(5)
C10 C11 C12 123.8(5)
C18 C17 C11 107.5(5)
C16 C17 C11 123.6(6)
C16 C17 C18 123.1(6)
C90 C91 C95 113.5(5)
C90 C91 C92 114.7(5)
C95 C91 C92 130.7(5)
C89 C82 C83 108.6(5)
C81 C82 C89 123.2(5)
C81 C82 C83 122.9(5)
C82 C89 C90 108.0(5)
C88 C89 C82 123.3(5)
C88 C89 C90 123.6(5)
C85 C76 C77 126.6(5)
C75 C76 C85 123.2(5)
C75 C76 C77 109.8(5)
C85 C84 C83 123.7(5)
C85 C84 C90 122.4(5)
C83 C84 C90 108.1(5)
C82 C81 C86 113.8(5)
C82 C81 C80 114.2(5)
C80 C81 C86 130.9(6)
C84 C83 C82 107.8(5)
C78 C83 C82 123.2(5)
C78 C83 C84 124.1(5)
C91 C90 C89 124.3(5)
C91 C90 C84 122.5(5)
C89 C90 C84 107.5(5)
C83 C78 C79 113.3(5)
C83 C78 C75 113.3(5)
C75 C78 C79 131.9(5)
C11 C12 C19 107.6(5)
C13 C12 C11 123.9(6)
C13 C12 C19 122.9(6)
C91 C95 C98 127.2(5)
C94 C95 C91 122.7(5)
C94 C95 C98 109.9(5)
C91 C92 H92 119.0
C93 C92 C91 121.9(5)
C93 C92 H92 119.0
C96 C97 C98 109.6(5)
C102 C97 C96 120.6(6)
C102 C97 C98 129.8(6)
C78 C79 H79 118.7
C80 C79 C78 122.7(6)
C80 C79 H79 118.7
C118 C119 C113 121.4(6)
C118 C119 C120 124.2(6)
C120 C119 C113 108.6(6)
C119 C118 C125 112.9(6)
C119 C118 C117 114.4(6)
C125 C118 C117 131.5(6)
C81 C86 H86 118.5
C87 C86 C81 123.0(5)
C87 C86 H86 118.5
C112 C110 C109 126.4(6)
C111 C110 C112 123.9(6)
C111 C110 C109 109.3(6)
C125 C126 C127 121.7(6)
C125 C126 C132 109.5(6)
C132 C126 C127 128.6(6)
C9 C8 C10 123.4(6)
C9 C8 C7 109.5(5)
C10 C8 C7 126.8(5)
C85 C93 H93 119.1
C92 C93 C85 121.8(5)
C92 C93 H93 119.1
C89 C88 C94 112.7(5)
C89 C88 C87 114.0(5)
C87 C88 C94 131.8(5)
C96 C99 H99 120.8
C100 C99 H99 120.8
C100 C99 C96 118.4(6)
C97 C96 C94 108.5(5)
C99 C96 C97 119.9(5)
C99 C96 C94 131.6(5)
C95 C94 C88 121.7(5)
C95 C94 C96 108.6(5)
C96 C94 C88 129.5(5)
C76 C75 C78 121.6(5)
C76 C75 C72 108.0(5)
C78 C75 C72 130.2(5)
C17 C18 C19 108.3(5)
C25 C18 C17 124.4(6)
C25 C18 C19 122.5(6)
C8 C9 C13 122.2(6)
C8 C9 C5 109.1(5)
C13 C9 C5 128.5(5)
C119 C113 C114 108.4(6)
C112 C113 C119 123.1(6)
C112 C113 C114 122.5(6)
C73 C72 C75 109.0(5)
C73 C72 C71 119.2(6)
C71 C72 C75 131.7(6)
C118 C125 C130 126.7(6)
C126 C125 C118 123.6(6)
C126 C125 C130 109.4(6)
C10 C14 H14 118.8
C15 C14 H14 118.8
C15 C14 C10 122.4(6)
C18 C19 C12 108.0(5)
C20 C19 C12 122.9(6)
C20 C19 C18 123.9(6)
C11 C10 C8 113.0(5)
C11 C10 C14 113.9(5)
C8 C10 C14 132.1(6)
C99 C100 H100 119.3
C101 C100 C99 121.3(6)
C101 C100 H100 119.3
C12 C13 C9 112.2(5)
C12 C13 C22 114.5(6)
C22 C13 C9 131.8(6)
C52 C53 C46 107.4(6)
C54 C53 C52 124.0(7)
C54 C53 C46 121.8(6)
C120 C127 C126 113.1(6)
C120 C127 C128 112.7(6)
C128 C127 C126 132.5(6)
C119 C120 C121 107.6(6)
C127 C120 C119 122.8(6)
C127 C120 C121 124.6(6)
C113 C112 C110 112.6(6)
C113 C112 C116 114.9(6)
C116 C112 C110 131.4(6)
C120 C121 C114 108.6(6)
C122 C121 C120 122.4(6)
C122 C121 C114 123.2(6)
C76 C77 H77A 111.1
C76 C77 H77B 111.1
H77A C77 H77B 109.1
C73 C77 C76 103.4(5)
C73 C77 H77A 111.1
C73 C77 H77B 111.1
C17 C16 C23 112.9(6)
C17 C16 C15 114.0(6)
C15 C16 C23 132.2(6)
C72 C73 C77 109.7(5)
C74 C73 C72 121.8(6)
C74 C73 C77 128.5(6)
C8 C7 H7A 111.2
C8 C7 H7B 111.2
H7A C7 H7B 109.1
C4 C7 C8 103.0(5)
C4 C7 H7A 111.2
C4 C7 H7B 111.2
C51 C45 C46 109.1(6)
C51 C45 C44 123.5(6)
C46 C45 C44 121.6(6)
C97 C102 H102 120.2
C97 C102 C101 119.6(6)
C101 C102 H102 120.2
C16 C23 C28 126.2(6)
C24 C23 C16 123.5(6)
C24 C23 C28 110.0(6)
C20 C21 H21 118.7
C22 C21 H21 118.7
C22 C21 C20 122.7(6)
C131 C132 C126 108.3(6)
C136 C132 C126 132.2(7)
C136 C132 C131 119.6(7)
C53 C52 C51 108.9(6)
C53 C52 C59 123.6(6)
C59 C52 C51 122.3(6)
C19 C20 C21 114.0(6)
C19 C20 C27 114.3(6)
C27 C20 C21 130.8(6)
C44 C41 C39 128.6(6)
C42 C41 C39 109.5(6)
C42 C41 C44 121.7(6)
C132 C131 C130 109.1(6)
C133 C131 C132 121.4(7)
C133 C131 C130 129.5(7)
C95 C98 C97 103.2(5)
C95 C98 H98A 111.1
C95 C98 H98B 111.1
C97 C98 H98A 111.1
C97 C98 H98B 111.1
H98A C98 H98B 109.1
C45 C51 C52 108.0(6)
C45 C51 C50 123.7(6)
C50 C51 C52 122.4(6)
C81 C80 H80 118.9
C79 C80 C81 122.2(6)
C79 C80 H80 118.9
C86 C87 C88 121.9(5)
C86 C87 H87 119.0
C88 C87 H87 119.0
C45 C46 C53 106.5(6)
C47 C46 C53 123.0(6)
C47 C46 C45 124.9(6)
C118 C117 H117 118.4
C116 C117 C118 123.3(6)
C116 C117 H117 118.4
C4 C5 C9 107.3(5)
C6 C5 C9 131.0(6)
C6 C5 C4 121.7(6)
C14 C15 C16 122.2(6)
C14 C15 H15 118.9
C16 C15 H15 118.9
C100 C101 C102 120.3(6)
C100 C101 H101 119.9
C102 C101 H101 119.9
C113 C114 C121 106.7(6)
C115 C114 C113 125.6(6)
C115 C114 C121 122.2(6)
C5 C4 C7 111.0(5)
C3 C4 C7 129.0(6)
C3 C4 C5 120.0(6)
C13 C22 H22 119.0
C21 C22 C13 122.0(6)
C21 C22 H22 119.0
C125 C130 H13A 111.1
C125 C130 H13B 111.1
C131 C130 C125 103.6(6)
C131 C130 H13A 111.1
C131 C130 H13B 111.1
H13A C130 H13B 109.0
C40 C39 C41 108.9(6)
C40 C39 C38 120.0(6)
C38 C39 C41 131.1(6)
C53 C54 C61 112.5(6)
C53 C54 C55 113.9(6)
C61 C54 C55 132.6(6)
C52 C59 C60 113.2(6)
C52 C59 C58 114.2(6)
C60 C59 C58 130.9(7)
C51 C50 C49 112.6(6)
C51 C50 C57 115.1(6)
C57 C50 C49 131.2(7)
C50 C49 H49 118.1
C48 C49 C50 123.9(6)
C48 C49 H49 118.1
C47 C56 H56 119.4
C55 C56 H56 119.4
C55 C56 C47 121.2(7)
C71 C70 H70 119.7
C69 C70 H70 119.7
C69 C70 C71 120.5(7)
C131 C133 H133 120.5
C134 C133 C131 118.9(8)
C134 C133 H133 120.5
C72 C71 C70 119.1(6)
C72 C71 H71 120.5
C70 C71 H71 120.5
C121 C122 C123 114.4(6)
C121 C122 C129 113.5(6)
C123 C122 C129 131.1(6)
C59 C60 C62 129.3(7)
C61 C60 C59 121.3(6)
C61 C60 C62 109.1(6)
C114 C115 C111 112.0(6)
C114 C115 C124 113.6(6)
C111 C115 C124 132.6(6)
C54 C61 C64 127.0(6)
C60 C61 C54 123.9(6)
C60 C61 C64 108.7(6)
C73 C74 H74 120.7
C69 C74 C73 118.5(7)
C69 C74 H74 120.7
C63 C62 C60 108.1(6)
C65 C62 C60 130.6(7)
C65 C62 C63 121.2(7)
C20 C27 H27 119.1
C26 C27 C20 121.9(6)
C26 C27 H27 119.1
C122 C123 H123 118.6
C124 C123 C122 122.7(7)
C124 C123 H123 118.6
C70 C69 H69 119.6
C74 C69 C70 120.8(6)
C74 C69 H69 119.6
C110 C111 C115 122.2(6)
C110 C111 C107 108.9(6)
C115 C111 C107 128.7(7)
C115 C124 H124 118.8
C123 C124 C115 122.3(7)
C123 C124 H124 118.8
C18 C25 C24 113.3(6)
C18 C25 C26 113.8(6)
C24 C25 C26 131.6(6)
C107 C106 C109 110.2(6)
C107 C106 C105 120.9(7)
C105 C106 C109 128.9(7)
C127 C128 H128 118.5
C129 C128 C127 123.0(6)
C129 C128 H128 118.5
C122 C129 H129 118.6
C128 C129 C122 122.9(6)
C128 C129 H129 118.6
C30 C29 C28 110.2(6)
C31 C29 C28 128.2(8)
C31 C29 C30 121.6(7)
C38 C37 H37 119.5
C38 C37 C36 121.1(8)
C36 C37 H37 119.5
C46 C47 C56 114.3(6)
C46 C47 C42 113.3(6)
C42 C47 C56 131.1(6)
C23 C24 C25 121.6(6)
C23 C24 C30 109.1(6)
C25 C24 C30 129.2(6)
C45 C44 C41 112.3(6)
C48 C44 C45 113.5(6)
C48 C44 C41 132.8(6)
C27 C26 C25 122.2(6)
C27 C26 H26 118.9
C25 C26 H26 118.9
C110 C109 H10A 111.0
C110 C109 H10B 111.0
C106 C109 C110 103.6(6)
C106 C109 H10A 111.0
C106 C109 H10B 111.0
H10A C109 H10B 109.0
C49 C48 C44 121.9(6)
C49 C48 H48 119.1
C44 C48 H48 119.1
C39 C40 C43 109.7(6)
C39 C40 C35 120.5(7)
C35 C40 C43 129.7(7)
C23 C28 C29 103.1(6)
C23 C28 H28A 111.1
C23 C28 H28B 111.1
C29 C28 H28A 111.1
C29 C28 H28B 111.1
H28A C28 H28B 109.1
C54 C55 H55 117.9
C56 C55 C54 124.3(7)
C56 C55 H55 117.9
C40 C43 H43A 111.0
C40 C43 H43B 111.0
C40 C43 C42 103.7(5)
H43A C43 H43B 109.0
C42 C43 H43A 111.0
C42 C43 H43B 111.0
C4 C3 H3 120.8
C2 C3 C4 118.4(7)
C2 C3 H3 120.8
C41 C42 C47 124.2(6)
C41 C42 C43 107.9(6)
C47 C42 C43 127.5(6)
C29 C30 C24 107.5(6)
C34 C30 C29 120.1(7)
C34 C30 C24 132.3(7)
C106 C107 C111 107.8(7)
C106 C107 C108 121.3(7)
C108 C107 C111 130.8(7)
C112 C116 H116 119.2
C117 C116 C112 121.6(6)
C117 C116 H116 119.2
C40 C35 H35 120.5
C36 C35 C40 119.1(7)
C36 C35 H35 120.5
C5 C6 H6 121.6
C1 C6 C5 116.7(7)
C1 C6 H6 121.6
C50 C57 H57 118.7
C58 C57 C50 122.5(7)
C58 C57 H57 118.7
C6 C1 H1 119.0
C2 C1 C6 122.0(7)
C2 C1 H1 119.0
C66 C67 H67 119.4
C66 C67 C68 121.1(7)
C68 C67 H67 119.4
C62 C63 C64 109.4(6)
C68 C63 C62 120.3(7)
C68 C63 C64 130.2(7)
C39 C38 H38 120.5
C37 C38 C39 119.0(7)
C37 C38 H38 120.5
C106 C105 H105 120.9
C106 C105 C104 118.3(8)
C104 C105 H105 120.9
C67 C66 H66 119.8
C67 C66 C65 120.4(8)
C65 C66 H66 119.8
C29 C31 H31 121.3
C29 C31 C32 117.4(8)
C32 C31 H31 121.3
C37 C36 H36 119.8
C35 C36 C37 120.3(7)
C35 C36 H36 119.8
C59 C58 H58 119.0
C57 C58 C59 122.0(7)
C57 C58 H58 119.0
C61 C64 H64A 110.8
C61 C64 H64B 110.8
C63 C64 C61 104.5(6)
C63 C64 H64A 110.8
C63 C64 H64B 110.8
H64A C64 H64B 108.9
C31 C32 H32 119.5
C33 C32 C31 121.0(7)
C33 C32 H32 119.5
C3 C2 H2 119.4
C1 C2 C3 121.2(7)
C1 C2 H2 119.4
C132 C136 H136 120.8
C132 C136 C135 118.5(8)
C135 C136 H136 120.8
C32 C33 H33 119.4
C32 C33 C34 121.3(8)
C34 C33 H33 119.4
C105 C104 H104 119.4
C103 C104 C105 121.2(8)
C103 C104 H104 119.4
C30 C34 C33 118.5(8)
C30 C34 H34 120.7
C33 C34 H34 120.7
C107 C108 H108 121.5
C103 C108 C107 117.0(8)
C103 C108 H108 121.5
C62 C65 C66 117.7(8)
C62 C65 H65 121.1
C66 C65 H65 121.1
C67 C68 H68 120.4
C63 C68 C67 119.2(8)
C63 C68 H68 120.4
C133 C134 H134 119.5
C133 C134 C135 121.0(8)
C135 C134 H134 119.5
C136 C135 H135 119.7
C134 C135 C136 120.6(8)
C134 C135 H135 119.7
C104 C103 C108 121.3(8)
C104 C103 H103 119.3
C108 C103 H103 119.3
C137 C138 H138 120.0
C137 C138 C139 120.0
C139 C138 H138 120.0
C138 C137 C143 123.8(12)
C142 C137 C138 120.0
C142 C137 C143 116.1(12)
C137 C142 H142 120.0
C137 C142 C141 120.0
C141 C142 H142 120.0
C142 C141 H141 120.0
C142 C141 C140 120.0
C140 C141 H141 120.0
C141 C140 H140 120.0
C139 C140 C141 120.0
C139 C140 H140 120.0
C138 C139 H139 120.0
C140 C139 C138 120.0
C140 C139 H139 120.0
C137 C143 H14A 109.5
C137 C143 H14B 109.5
C137 C143 H14C 109.5
H14A C143 H14B 109.5
H14A C143 H14C 109.5
H14B C143 H14C 109.5

loop_
_geom_bond_atom_site_label_1
_geom_bond_atom_site_label_2
_geom_bond_distance
C85 C76 1.440(8)
C85 C84 1.379(8)
C85 C93 1.436(8)
C11 C17 1.416(8)
C11 C12 1.410(8)
C11 C10 1.386(8)
C17 C18 1.411(9)
C17 C16 1.376(9)
C91 C90 1.371(8)
C91 C95 1.435(8)
C91 C92 1.451(8)
C82 C89 1.402(8)
C82 C81 1.386(8)
C82 C83 1.419(8)
C89 C90 1.422(8)
C89 C88 1.384(8)
C76 C75 1.397(8)
C76 C77 1.509(8)
C84 C83 1.407(8)
C84 C90 1.428(8)
C81 C86 1.437(9)
C81 C80 1.436(8)
C83 C78 1.379(8)
C78 C79 1.460(9)
C78 C75 1.449(8)
C12 C19 1.417(9)
C12 C13 1.385(9)
C95 C94 1.411(8)
C95 C98 1.501(8)
C92 H92 0.9300
C92 C93 1.380(8)
C97 C96 1.412(8)
C97 C102 1.371(9)
C97 C98 1.512(8)
C79 H79 0.9300
C79 C80 1.373(9)
C119 C118 1.396(9)
C119 C113 1.414(9)
C119 C120 1.408(9)
C118 C125 1.428(9)
C118 C117 1.436(9)
C86 H86 0.9300
C86 C87 1.372(9)
C110 C112 1.451(10)
C110 C111 1.384(10)
C110 C109 1.508(10)
C126 C125 1.385(9)
C126 C127 1.469(9)
C126 C132 1.464(9)
C8 C9 1.381(9)
C8 C10 1.433(9)
C8 C7 1.522(8)
C93 H93 0.9300
C88 C94 1.470(8)
C88 C87 1.449(8)
C99 H99 0.9300
C99 C96 1.411(8)
C99 C100 1.392(9)
C96 C94 1.463(8)
C75 C72 1.479(8)
C18 C19 1.413(9)
C18 C25 1.381(9)
C9 C13 1.471(9)
C9 C5 1.483(9)
C113 C112 1.385(9)
C113 C114 1.415(9)
C72 C73 1.389(9)
C72 C71 1.392(9)
C125 C130 1.508(9)
C14 H14 0.9300
C14 C10 1.452(9)
C14 C15 1.369(9)
C19 C20 1.379(9)
C100 H100 0.9300
C100 C101 1.382(10)
C13 C22 1.441(9)
C53 C52 1.398(9)
C53 C46 1.448(10)
C53 C54 1.382(9)
C127 C120 1.394(9)
C127 C128 1.439(9)
C120 C121 1.411(9)
C112 C116 1.424(10)
C121 C114 1.435(9)
C121 C122 1.386(9)
C77 H77A 0.9700
C77 H77B 0.9700
C77 C73 1.504(9)
C16 C23 1.447(9)
C16 C15 1.442(9)
C73 C74 1.383(9)
C7 H7A 0.9700
C7 H7B 0.9700
C7 C4 1.484(9)
C45 C51 1.394(9)
C45 C46 1.416(9)
C45 C44 1.421(9)
C102 H102 0.9300
C102 C101 1.403(10)
C23 C24 1.392(10)
C23 C28 1.505(9)
C21 H21 0.9300
C21 C20 1.452(9)
C21 C22 1.370(9)
C132 C131 1.411(10)
C132 C136 1.388(10)
C52 C51 1.410(9)
C52 C59 1.403(10)
C20 C27 1.432(10)
C41 C39 1.475(9)
C41 C44 1.463(9)
C41 C42 1.390(9)
C131 C130 1.507(10)
C131 C133 1.379(10)
C98 H98A 0.9700
C98 H98B 0.9700
C51 C50 1.398(10)
C80 H80 0.9300
C87 H87 0.9300
C46 C47 1.373(9)
C117 H117 0.9300
C117 C116 1.362(10)
C5 C4 1.397(9)
C5 C6 1.397(9)
C15 H15 0.9300
C101 H101 0.9300
C114 C115 1.386(9)
C4 C3 1.395(9)
C22 H22 0.9300
C130 H13A 0.9700
C130 H13B 0.9700
C39 C40 1.387(10)
C39 C38 1.390(10)
C54 C61 1.434(10)
C54 C55 1.436(10)
C59 C60 1.439(10)
C59 C58 1.449(10)
C50 C49 1.434(10)
C50 C57 1.414(10)
C49 H49 0.9300
C49 C48 1.403(10)
C56 H56 0.9300
C56 C47 1.465(10)
C56 C55 1.357(10)
C70 H70 0.9300
C70 C71 1.394(9)
C70 C69 1.384(11)
C133 H133 0.9300
C133 C134 1.365(12)
C71 H71 0.9300
C122 C123 1.424(10)
C122 C129 1.455(10)
C60 C61 1.404(10)
C60 C62 1.484(10)
C115 C111 1.447(10)
C115 C124 1.471(10)
C61 C64 1.508(10)
C74 H74 0.9300
C74 C69 1.378(10)
C62 C63 1.404(10)
C62 C65 1.383(11)
C27 H27 0.9300
C27 C26 1.388(10)
C123 H123 0.9300
C123 C124 1.375(10)
C69 H69 0.9300
C111 C107 1.489(10)
C124 H124 0.9300
C25 C24 1.439(10)
C25 C26 1.466(10)
C106 C109 1.500(11)
C106 C107 1.385(11)
C106 C105 1.393(10)
C128 H128 0.9300
C128 C129 1.371(10)
C129 H129 0.9300
C29 C28 1.514(10)
C29 C30 1.403(11)
C29 C31 1.403(10)
C37 H37 0.9300
C37 C38 1.377(10)
C37 C36 1.381(11)
C47 C42 1.399(10)
C24 C30 1.487(9)
C44 C48 1.421(9)
C26 H26 0.9300
C109 H10A 0.9700
C109 H10B 0.9700
C48 H48 0.9300
C40 C43 1.497(10)
C40 C35 1.391(10)
C28 H28A 0.9700
C28 H28B 0.9700
C55 H55 0.9300
C43 H43A 0.9700
C43 H43B 0.9700
C43 C42 1.538(9)
C3 H3 0.9300
C3 C2 1.386(10)
C30 C34 1.387(10)
C107 C108 1.410(11)
C116 H116 0.9300
C35 H35 0.9300
C35 C36 1.379(11)
C6 H6 0.9300
C6 C1 1.395(10)
C57 H57 0.9300
C57 C58 1.383(10)
C1 H1 0.9300
C1 C2 1.373(11)
C67 H67 0.9300
C67 C66 1.384(12)
C67 C68 1.385(12)
C63 C64 1.504(11)
C63 C68 1.373(10)
C38 H38 0.9300
C105 H105 0.9300
C105 C104 1.394(12)
C66 H66 0.9300
C66 C65 1.412(11)
C31 H31 0.9300
C31 C32 1.405(12)
C36 H36 0.9300
C58 H58 0.9300
C64 H64A 0.9700
C64 H64B 0.9700
C32 H32 0.9300
C32 C33 1.379(13)
C2 H2 0.9300
C136 H136 0.9300
C136 C135 1.400(11)
C33 H33 0.9300
C33 C34 1.406(11)
C104 H104 0.9300
C104 C103 1.380(13)
C34 H34 0.9300
C108 H108 0.9300
C108 C103 1.407(11)
C65 H65 0.9300
C68 H68 0.9300
C134 H134 0.9300
C134 C135 1.397(13)
C135 H135 0.9300
C103 H103 0.9300
C138 H138 0.9300
C138 C137 1.3900
C138 C139 1.3900
C137 C142 1.3900
C137 C143 1.504(18)
C142 H142 0.9300
C142 C141 1.3900
C141 H141 0.9300
C141 C140 1.3900
C140 H140 0.9300
C140 C139 1.3900
C139 H139 0.9300
C143 H14A 0.9600
C143 H14B 0.9600
C143 H14C 0.9600
